data_7712993
loop_
_publ_author_name
'Khrizanforova, Vera'
'Fayzullin, Robert R.'
'Bogomyakov, Artem'
'Morozov, Vladimir'
'Batulin, Ruslan Germanovich'
'Gerasimova, Tatiana'
'Islamov, Daut'
'Budnikova, Yulia H.'

_publ_section_title
;
 Cobalt(II) coordination to N4-acenaphthene-based ligand and its sodium
 complex
;
_journal_name_full 'Dalton Transactions'
_journal_paper_doi 10.1039/D3DT00347G
_journal_year 2023
_chemical_formula_moiety 'C48 H28 Br2 Co N8, C H2 Cl2, C2 H3 N'
_chemical_formula_sum 'C51 H33 Br2 Cl2 Co N9'
_chemical_formula_weight 1061.51
_space_group_crystal_system monoclinic
_space_group_IT_number 15
_space_group_name_Hall '-C 2yc'
_space_group_name_H-M_alt 'C 1 2/c 1'
_atom_sites_solution_hydrogens geom
_audit_creation_method SHELXL-2018/3
_audit_update_record
;
2022-07-18 deposited with the CCDC.	2023-05-09 downloaded from the CCDC.
;
_cell_angle_alpha 90
_cell_angle_beta 112.8077(4)
_cell_angle_gamma 90
_cell_formula_units_Z 8
_cell_length_a 28.7657(7)
_cell_length_b 13.6667(4)
_cell_length_c 25.2714(6)
_cell_measurement_reflns_used 98532
_cell_measurement_temperature 100(2)
_cell_measurement_theta_max 36.57
_cell_measurement_theta_min 2.59
_cell_volume 9158.2(4)
_computing_cell_refinement 'APEX4 v2021.10-0 (Bruker AXS)'
_computing_data_collection 'APEX4 v2021.10-0 (Bruker AXS)'
_computing_data_reduction 'APEX4 v2021.10-0 (Bruker AXS)'
_computing_molecular_graphics
;
WinGX (Farrugia, 2012); ORTEP-3 (Farrugia, 2012);
PLATON (Spek, 2009); Olex2 (Dolomanov et al., 2009)
;
_computing_publication_material
;
WinGX (Farrugia, 2012); ORTEP-3 (Farrugia, 2012);
PLATON (Spek, 2009); Olex2 (Dolomanov et al., 2009)
;
_computing_structure_refinement 'SHELXL-2018/3 (Sheldrick, 2015)'
_computing_structure_solution 'SHELXT-2018/2 (Sheldrick, 2015)'
_diffrn_ambient_temperature 100(2)
_diffrn_measured_fraction_theta_full 0.999
_diffrn_measured_fraction_theta_max 0.999
_diffrn_measurement_device_type 'Bruker D8 QUEST'
_diffrn_measurement_method '\f and \w scans'
_diffrn_radiation_probe x-ray
_diffrn_radiation_type MoK\a
_diffrn_radiation_wavelength 0.71073
_diffrn_reflns_av_R_equivalents 0.0585
_diffrn_reflns_av_unetI/netI 0.0184
_diffrn_reflns_Laue_measured_fraction_full 0.999
_diffrn_reflns_Laue_measured_fraction_max 0.999
_diffrn_reflns_limit_h_max 47
_diffrn_reflns_limit_h_min -47
_diffrn_reflns_limit_k_max 22
_diffrn_reflns_limit_k_min -22
_diffrn_reflns_limit_l_max 42
_diffrn_reflns_limit_l_min -41
_diffrn_reflns_number 682590
_diffrn_reflns_point_group_measured_fraction_full 0.999
_diffrn_reflns_point_group_measured_fraction_max 0.999
_diffrn_reflns_theta_full 25.242
_diffrn_reflns_theta_max 36.318
_diffrn_reflns_theta_min 1.826
_diffrn_source 'microfocus Mo X-ray tube'
_exptl_absorpt_coefficient_mu 2.284
_exptl_absorpt_correction_T_max 0.6017
_exptl_absorpt_correction_T_min 0.2740
_exptl_absorpt_correction_type numerical
_exptl_absorpt_process_details
;
SADABS-2016/2 (Stalke et al., 2015)

 Equivalent reflections defined by point group 2/m for scaling and error model
 Mean and maximum errors in direction cosine check function =   0.000   0.003
 Restraint esd for equal adjacent scale factors =  0.0050
 Maximum odd and even orders for spherical harmonics =   5   8
 wR2(int) =  0.1359 (selected reflections only, before parameter refinement)
 wR2(int) =  0.0716 (selected reflections only, after parameter refinement)

  705451 total and  23441 unique reflections assuming Friedel's law
 plus  12994 total and  3767 unique reflections in fast scans
 Reflections rejected for which |I-<I>|/su >   3.00
  697467 total and  23440 unique reflections left after |I-<I>|/su test
 plus  12600 total and  3763 unique reflections in fast scans

 Error model 5: refine all K and overall g
 Run 2theta R(int) Incid. factors Diffr. factors    K      g   I/s(lim) Total I>2sig(I)
   1  28.3  0.0622  0.133 - 0.186  0.891 - 1.095  0.807  0.0531  18.8   35967   25811
   2  28.3  0.0635  0.113 - 0.192  0.891 - 1.095  0.778  0.0531  18.8   35417   25099
   3  28.4  0.0608  0.135 - 0.230  0.896 - 1.095  0.796  0.0531  18.8   35979   25610
   4  28.4  0.0578  0.114 - 0.222  0.929 - 1.095  0.810  0.0531  18.8   36517   25841
   5  28.4  0.0599  0.120 - 0.217  0.929 - 1.095  0.784  0.0531  18.8   36309   25832
   6  28.4  0.0636  0.163 - 0.246  0.891 - 1.071  0.794  0.0531  18.8   36483   25506
   7  28.3  0.0550  0.094 - 0.153  0.891 - 1.095  0.778  0.0531  18.8   36482   26672
   8  28.4  0.0609  0.093 - 0.189  0.891 - 1.095  0.793  0.0531  18.8   35519   25432
   9  28.4  0.0564  0.117 - 0.160  0.891 - 1.095  0.779  0.0531  18.8   36453   26534
  10  28.3  0.0576  0.103 - 0.198  0.909 - 1.095  0.738  0.0531  18.8   36074   26268
  11 -28.4  0.0555  0.116 - 0.220  0.928 - 1.095  0.795  0.0531  18.8   35440   25557
  12 -28.4  0.0622  0.132 - 0.201  0.892 - 1.095  0.841  0.0531  18.8   35304   25284
  13  28.3  0.0582  0.128 - 0.243  0.912 - 1.095  0.788  0.0531  18.8   36017   25711
  14 -28.4  0.0608  0.127 - 0.208  0.930 - 1.095  0.806  0.0531  18.8   35386   25628
  15 -28.4  0.0623  0.096 - 0.168  0.891 - 1.095  0.817  0.0531  18.8   34918   25137
  16  28.3  0.0566  0.150 - 0.244  0.891 - 1.060  0.840  0.0531  18.8   25470   19073
  17  28.4  0.0631  0.145 - 0.267  0.925 - 1.077  0.796  0.0531  18.8   36684   25651
  18   0.0  0.0491  0.136 - 0.280  0.891 - 1.095  0.995  0.0531  18.8   49970   42189
  19   0.0  0.0509  0.183 - 0.243  0.891 - 1.074  0.933  0.0531  18.8   21557   18076
  20   0.0  0.0731  0.149 - 0.242  0.891 - 1.095  0.934  0.0531  18.8   25521   18166
  21f  0.0  0.1572  1.235 - 2.578  0.891 - 1.095  1.141  0.0531  18.8   12600    6301

       8 Overloads replaced by fast scan measurements
  697475 Corrected reflections written to file sad.hkl
 Estimated minimum and maximum transmission:  0.2740  0.6017
 Additional spherical absorption correction applied with mu*r =  0.3570
 3lambda correction factor = 0.00150
;
_exptl_crystal_colour orange
_exptl_crystal_density_diffrn 1.540
_exptl_crystal_description prism
_exptl_crystal_F_000 4264
_exptl_crystal_recrystallization_method 'liquid diffusion at r.t.: acetonitrile/dichloromethane'
_exptl_crystal_size_max 0.448
_exptl_crystal_size_mid 0.260
_exptl_crystal_size_min 0.216
_refine_diff_density_max 1.945
_refine_diff_density_min -0.866
_refine_diff_density_rms 0.083
_refine_ls_extinction_method none
_refine_ls_goodness_of_fit_ref 1.025
_refine_ls_hydrogen_treatment constr
_refine_ls_matrix_type full
_refine_ls_number_parameters 632
_refine_ls_number_reflns 22169
_refine_ls_number_restraints 188
_refine_ls_restrained_S_all 1.040
_refine_ls_R_factor_all 0.0398
_refine_ls_R_factor_gt 0.0323
_refine_ls_shift/su_max 0.006
_refine_ls_shift/su_mean 0.000
_refine_ls_structure_factor_coef Fsqd
_refine_ls_weighting_details 'w=1/[\s^2^(Fo^2^)+(0.0476P)^2^+11.3727P] where P=(Fo^2^+2Fc^2^)/3'
_refine_ls_weighting_scheme calc
_refine_ls_wR_factor_gt 0.0874
_refine_ls_wR_factor_ref 0.0912
_reflns_Friedel_coverage 0.000
_reflns_number_gt 19218
_reflns_number_total 22169
_reflns_threshold_expression 'I > 2\s(I)'
_cod_data_source_file d3dt00347g1.cif
_cod_data_source_block khriz003_sq
_cod_original_sg_symbol_H-M 'C 2/c'
_cod_database_code 7712993
_shelx_shelxl_version_number 2018/3
_shelx_space_group_comment
;
The symmetry employed for this shelxl refinement is uniquely defined
by the following loop, which should always be used as a source of
symmetry information in preference to the above space-group names.
They are only intended as comments.
;
_shelx_estimated_absorpt_t_min 0.428
_shelx_estimated_absorpt_t_max 0.638

loop_
_space_group_symop_operation_xyz
'x, y, z'
'-x, y, -z+1/2'
'x+1/2, y+1/2, z'
'-x+1/2, y+1/2, -z+1/2'
'-x, -y, -z'
'x, -y, z-1/2'
'-x+1/2, -y+1/2, -z'
'x+1/2, -y+1/2, z-1/2'

loop_
_atom_site_label
_atom_site_type_symbol
_atom_site_fract_x
_atom_site_fract_y
_atom_site_fract_z
_atom_site_U_iso_or_equiv
_atom_site_adp_type
_atom_site_occupancy
_atom_site_site_symmetry_order
_atom_site_calc_flag
_atom_site_refinement_flags_posn
_atom_site_refinement_flags_adp
_atom_site_refinement_flags_occupancy
_atom_site_disorder_assembly
_atom_site_disorder_group
Br1 Br 0.64509(2) 0.19861(2) 0.63793(2) 0.02005(3) Uani 1 1 d . . . . .
Br2 Br 0.55342(2) 0.39260(2) 0.63887(2) 0.01934(3) Uani 1 1 d . . . . .
Co1 Co 0.61897(2) 0.36927(2) 0.59618(2) 0.01466(3) Uani 1 1 d . . . . .
N1 N 0.68298(4) 0.38164(7) 0.56123(4) 0.01591(15) Uani 1 1 d . . . . .
N2 N 0.73638(4) 0.48542(8) 0.50579(5) 0.02079(18) Uani 1 1 d . . . . .
N3 N 0.67995(4) 0.43764(7) 0.65975(4) 0.01818(16) Uani 1 1 d . . . . .
N4 N 0.72652(4) 0.68010(8) 0.59075(6) 0.0244(2) Uani 1 1 d . . . . .
N5 N 0.59427(4) 0.51188(7) 0.54373(4) 0.01499(14) Uani 1 1 d . . . . .
N6 N 0.59624(4) 0.65162(7) 0.46217(4) 0.01747(16) Uani 1 1 d . . . . .
N7 N 0.56737(4) 0.32770(7) 0.51603(4) 0.01687(15) Uani 1 1 d . . . . .
N8 N 0.60415(5) 0.44249(9) 0.38664(5) 0.0246(2) Uani 1 1 d . . . . .
C31 C 0.71472(4) 0.48179(8) 0.64438(5) 0.01778(18) Uani 1 1 d . . . . .
C32 C 0.75631(5) 0.52882(10) 0.68508(6) 0.0242(2) Uani 1 1 d . . . . .
H32 H 0.780657 0.559450 0.673775 0.029 Uiso 1 1 calc R U . . .
C33 C 0.76189(6) 0.53060(11) 0.74206(6) 0.0290(3) Uani 1 1 d . . . . .
H33 H 0.789636 0.563547 0.770054 0.035 Uiso 1 1 calc R U . . .
C34 C 0.72633(6) 0.48350(11) 0.75759(6) 0.0285(3) Uani 1 1 d . . . . .
H34 H 0.729561 0.482596 0.796447 0.034 Uiso 1 1 calc R U . . .
C35 C 0.68592(5) 0.43775(10) 0.71509(5) 0.0236(2) Uani 1 1 d . . . . .
H35 H 0.661579 0.405270 0.725609 0.028 Uiso 1 1 calc R U . . .
C41 C 0.75232(5) 0.62089(9) 0.56978(6) 0.0225(2) Uani 1 1 d . . . . .
C42 C 0.79448(6) 0.65108(12) 0.55961(8) 0.0335(3) Uani 1 1 d . . . . .
H42 H 0.811728 0.606854 0.544562 0.040 Uiso 1 1 calc R U . . .
C43 C 0.81061(7) 0.74721(13) 0.57198(9) 0.0407(4) Uani 1 1 d . . . . .
H43 H 0.839443 0.769836 0.566049 0.049 Uiso 1 1 calc R U . . .
C44 C 0.78388(7) 0.80970(11) 0.59316(9) 0.0368(3) Uani 1 1 d . . . . .
H44 H 0.793665 0.876171 0.601417 0.044 Uiso 1 1 calc R U . . .
C45 C 0.74254(6) 0.77281(10) 0.60198(7) 0.0298(3) Uani 1 1 d . . . . .
H45 H 0.724546 0.815689 0.616829 0.036 Uiso 1 1 calc R U . . .
C71 C 0.55649(4) 0.39108(8) 0.47208(5) 0.01623(17) Uani 1 1 d . . . . .
C72 C 0.52041(5) 0.36913(9) 0.41781(5) 0.0205(2) Uani 1 1 d . . . . .
H72 H 0.512507 0.415012 0.387328 0.025 Uiso 1 1 calc R U . . .
C73 C 0.49623(5) 0.27917(10) 0.40907(6) 0.0238(2) Uani 1 1 d . . . . .
H73 H 0.472505 0.261742 0.372059 0.029 Uiso 1 1 calc R U . . .
C74 C 0.50694(5) 0.21488(10) 0.45473(6) 0.0243(2) Uani 1 1 d . . . . .
H74 H 0.490105 0.153703 0.449851 0.029 Uiso 1 1 calc R U . . .
C75 C 0.54277(5) 0.24199(9) 0.50760(6) 0.0213(2) Uani 1 1 d . . . . .
H75 H 0.550218 0.198315 0.539069 0.026 Uiso 1 1 calc R U . . .
C81 C 0.58423(4) 0.52949(9) 0.39046(5) 0.01740(17) Uani 1 1 d . . . . .
C82 C 0.56452(5) 0.59437(9) 0.34453(5) 0.02025(19) Uani 1 1 d . . . . .
H82 H 0.551735 0.656354 0.349364 0.024 Uiso 1 1 calc R U . . .
C83 C 0.56405(5) 0.56610(11) 0.29159(5) 0.0246(2) Uani 1 1 d . . . . .
H83 H 0.550732 0.608376 0.259344 0.030 Uiso 1 1 calc R U . . .
C84 C 0.58319(6) 0.47576(12) 0.28649(6) 0.0305(3) Uani 1 1 d . . . . .
H84 H 0.582764 0.454055 0.250588 0.037 Uiso 1 1 calc R U . . .
C85 C 0.60318(7) 0.41696(13) 0.33517(6) 0.0326(3) Uani 1 1 d . . . . .
H85 H 0.616898 0.355268 0.331573 0.039 Uiso 1 1 calc R U . . .
C101 C 0.68703(4) 0.34799(8) 0.51412(5) 0.01638(17) Uani 1 1 d . . . . .
C102 C 0.71593(4) 0.39920(9) 0.48777(5) 0.01835(18) Uani 1 1 d . . . . .
C103 C 0.71508(5) 0.34273(9) 0.43828(5) 0.02014(19) Uani 1 1 d . . . . .
C104 C 0.73642(5) 0.35282(11) 0.39814(6) 0.0253(2) Uani 1 1 d . . . . .
H104 H 0.757374 0.407165 0.399250 0.030 Uiso 1 1 calc R U . . .
C105 C 0.72622(5) 0.27999(12) 0.35535(6) 0.0280(3) Uani 1 1 d . . . . .
H105 H 0.740282 0.286785 0.327174 0.034 Uiso 1 1 calc R U . . .
C106 C 0.69657(5) 0.19940(11) 0.35304(6) 0.0263(2) Uani 1 1 d . . . . .
H106 H 0.690448 0.152391 0.323401 0.032 Uiso 1 1 calc R U . . .
C107 C 0.67512(5) 0.18612(10) 0.39457(5) 0.0223(2) Uani 1 1 d . . . . .
C108 C 0.64513(6) 0.10682(10) 0.39912(6) 0.0265(2) Uani 1 1 d . . . . .
H108 H 0.636157 0.055847 0.371394 0.032 Uiso 1 1 calc R U . . .
C109 C 0.62899(6) 0.10377(10) 0.44382(6) 0.0266(2) Uani 1 1 d . . . . .
H109 H 0.609324 0.049551 0.446426 0.032 Uiso 1 1 calc R U . . .
C110 C 0.64057(5) 0.17845(9) 0.48624(5) 0.0215(2) Uani 1 1 d . . . . .
H110 H 0.629986 0.173151 0.517370 0.026 Uiso 1 1 calc R U . . .
C111 C 0.66739(4) 0.25824(8) 0.48107(5) 0.01763(18) Uani 1 1 d . . . . .
C112 C 0.68515(5) 0.25981(9) 0.43594(5) 0.01914(19) Uani 1 1 d . . . . .
C113 C 0.70938(4) 0.46482(8) 0.58435(5) 0.01697(17) Uani 1 1 d . . . . .
C114 C 0.73264(4) 0.51993(8) 0.55432(5) 0.01902(19) Uani 1 1 d . . . . .
C201 C 0.60514(4) 0.60524(8) 0.55778(5) 0.01521(16) Uani 1 1 d . . . . .
C202 C 0.60378(4) 0.67576(8) 0.51543(5) 0.01628(17) Uani 1 1 d . . . . .
C203 C 0.61410(4) 0.77246(8) 0.54218(5) 0.01789(18) Uani 1 1 d . . . . .
C204 C 0.61641(5) 0.86600(9) 0.52331(6) 0.0227(2) Uani 1 1 d . . . . .
H204 H 0.612049 0.878267 0.484671 0.027 Uiso 1 1 calc R U . . .
C205 C 0.62552(6) 0.94382(9) 0.56347(6) 0.0264(2) Uani 1 1 d . . . . .
H205 H 0.627623 1.008685 0.551066 0.032 Uiso 1 1 calc R U . . .
C206 C 0.63141(6) 0.92889(9) 0.61949(6) 0.0254(2) Uani 1 1 d . . . . .
H206 H 0.636725 0.983073 0.644707 0.030 Uiso 1 1 calc R U . . .
C207 C 0.62957(5) 0.83261(8) 0.63975(5) 0.0207(2) Uani 1 1 d . . . . .
C208 C 0.63391(6) 0.80526(9) 0.69561(6) 0.0247(2) Uani 1 1 d . . . . .
H208 H 0.639942 0.853647 0.724506 0.030 Uiso 1 1 calc R U . . .
C209 C 0.62935(6) 0.70795(9) 0.70794(5) 0.0240(2) Uani 1 1 d . . . . .
H209 H 0.632644 0.690961 0.745681 0.029 Uiso 1 1 calc R U . . .
C210 C 0.61994(5) 0.63241(9) 0.66644(5) 0.01951(19) Uani 1 1 d . . . . .
H210 H 0.615803 0.566525 0.675785 0.023 Uiso 1 1 calc R U . . .
C211 C 0.61697(4) 0.65691(8) 0.61242(5) 0.01661(17) Uani 1 1 d . . . . .
C212 C 0.62158(4) 0.75680(8) 0.60012(5) 0.01745(18) Uani 1 1 d . . . . .
C213 C 0.58061(4) 0.48854(8) 0.48733(4) 0.01479(16) Uani 1 1 d . . . . .
C214 C 0.58583(4) 0.55638(8) 0.44802(5) 0.01612(17) Uani 1 1 d . . . . .
Cl1S Cl 0.49978(8) 0.95694(14) 0.42769(11) 0.0299(4) Uani 0.482(10) 1 d D U P A 1
Cl2S Cl 0.54107(18) 0.87477(16) 0.34980(16) 0.0529(6) Uani 0.482(10) 1 d D U P A 1
C1S C 0.5045(3) 0.8513(3) 0.3902(3) 0.0384(14) Uani 0.482(10) 1 d D U P A 1
H1SA H 0.520181 0.797914 0.417876 0.046 Uiso 0.482(10) 1 calc R U P A 1
H1SB H 0.470395 0.829868 0.364373 0.046 Uiso 0.482(10) 1 calc R U P A 1
Cl1' Cl 0.49907(13) 0.9582(2) 0.4192(2) 0.0703(9) Uani 0.518(10) 1 d D U P A 2
Cl2' Cl 0.5198(2) 0.8654(3) 0.3270(3) 0.0731(12) Uani 0.518(10) 1 d D U P A 2
C1' C 0.4940(3) 0.8531(5) 0.3788(4) 0.055(2) Uani 0.518(10) 1 d D U P A 2
H1'A H 0.457939 0.835504 0.359550 0.066 Uiso 0.518(10) 1 calc R U P A 2
H1'B H 0.511260 0.798732 0.404929 0.066 Uiso 0.518(10) 1 calc R U P A 2
N11S N 0.88629(13) 0.51898(18) 0.73712(14) 0.0357(5) Uani 0.602(4) 1 d D U P B 1
C11S C 0.8867(3) 0.5999(3) 0.7376(3) 0.0394(8) Uani 0.602(4) 1 d D U P B 1
C12S C 0.88507(15) 0.71116(18) 0.73314(12) 0.0393(6) Uani 0.602(4) 1 d D U P B 1
H12A H 0.915544 0.734781 0.728758 0.059 Uiso 0.602(4) 1 calc R U P B 1
H12B H 0.883321 0.739117 0.768033 0.059 Uiso 0.602(4) 1 calc R U P B 1
H12C H 0.855265 0.731106 0.699754 0.059 Uiso 0.602(4) 1 calc R U P B 1
N11' N 0.90381(15) 0.5398(2) 0.75459(18) 0.0278(7) Uani 0.398(4) 1 d D U P B 2
C11' C 0.8853(5) 0.6125(4) 0.7322(4) 0.0357(5) Uani 0.398(4) 1 d D U P B 2
C12' C 0.8615(2) 0.7117(3) 0.70237(18) 0.0393(6) Uani 0.398(4) 1 d D U P B 2
H12D H 0.846508 0.702544 0.660660 0.059 Uiso 0.398(4) 1 calc R U P B 2
H12E H 0.887885 0.761884 0.712014 0.059 Uiso 0.398(4) 1 calc R U P B 2
H12F H 0.835429 0.732554 0.715868 0.059 Uiso 0.398(4) 1 calc R U P B 2

loop_
_atom_site_aniso_label
_atom_site_aniso_U_11
_atom_site_aniso_U_22
_atom_site_aniso_U_33
_atom_site_aniso_U_23
_atom_site_aniso_U_13
_atom_site_aniso_U_12
Br1 0.02503(6) 0.01375(5) 0.02193(5) 0.00337(3) 0.00972(4) 0.00025(4)
Br2 0.02239(5) 0.01883(5) 0.02078(5) -0.00087(4) 0.01272(4) -0.00159(4)
Co1 0.01773(6) 0.01258(6) 0.01426(6) -0.00015(4) 0.00685(5) -0.00222(5)
N1 0.0170(4) 0.0135(3) 0.0176(4) 0.0012(3) 0.0071(3) -0.0006(3)
N2 0.0193(4) 0.0193(4) 0.0264(5) 0.0040(4) 0.0118(4) 0.0008(3)
N3 0.0206(4) 0.0164(4) 0.0168(4) -0.0004(3) 0.0065(3) -0.0015(3)
N4 0.0226(5) 0.0158(4) 0.0374(6) -0.0005(4) 0.0143(4) -0.0022(3)
N5 0.0169(4) 0.0138(3) 0.0154(3) 0.0000(3) 0.0074(3) -0.0013(3)
N6 0.0196(4) 0.0168(4) 0.0175(4) 0.0016(3) 0.0088(3) -0.0010(3)
N7 0.0195(4) 0.0144(4) 0.0180(4) -0.0016(3) 0.0088(3) -0.0031(3)
N8 0.0294(5) 0.0283(5) 0.0173(4) 0.0030(4) 0.0104(4) 0.0125(4)
C31 0.0175(4) 0.0143(4) 0.0201(4) -0.0007(3) 0.0057(4) -0.0013(3)
C32 0.0210(5) 0.0219(5) 0.0259(5) -0.0031(4) 0.0049(4) -0.0037(4)
C33 0.0276(6) 0.0273(6) 0.0244(6) -0.0058(5) 0.0015(5) -0.0034(5)
C34 0.0327(6) 0.0300(6) 0.0183(5) -0.0037(4) 0.0051(5) -0.0026(5)
C35 0.0275(5) 0.0249(5) 0.0171(4) -0.0011(4) 0.0073(4) -0.0028(4)
C41 0.0208(5) 0.0170(5) 0.0325(6) 0.0009(4) 0.0134(4) -0.0035(4)
C42 0.0309(7) 0.0273(6) 0.0529(9) -0.0047(6) 0.0279(7) -0.0096(5)
C43 0.0404(8) 0.0313(7) 0.0622(11) -0.0060(7) 0.0330(8) -0.0169(6)
C44 0.0402(8) 0.0218(6) 0.0527(10) -0.0024(6) 0.0228(7) -0.0123(6)
C45 0.0286(6) 0.0182(5) 0.0440(8) -0.0014(5) 0.0158(6) -0.0038(4)
C71 0.0171(4) 0.0151(4) 0.0168(4) -0.0017(3) 0.0069(3) -0.0004(3)
C72 0.0194(5) 0.0205(5) 0.0186(4) -0.0027(4) 0.0040(4) -0.0003(4)
C73 0.0209(5) 0.0217(5) 0.0245(5) -0.0061(4) 0.0041(4) -0.0025(4)
C74 0.0224(5) 0.0190(5) 0.0294(6) -0.0062(4) 0.0077(4) -0.0059(4)
C75 0.0236(5) 0.0166(4) 0.0240(5) -0.0023(4) 0.0097(4) -0.0054(4)
C81 0.0180(4) 0.0204(4) 0.0153(4) 0.0015(3) 0.0080(3) 0.0019(3)
C82 0.0240(5) 0.0206(5) 0.0181(4) 0.0035(4) 0.0104(4) 0.0018(4)
C83 0.0290(6) 0.0299(6) 0.0166(4) 0.0049(4) 0.0107(4) 0.0058(5)
C84 0.0383(7) 0.0385(7) 0.0176(5) 0.0028(5) 0.0140(5) 0.0149(6)
C85 0.0432(8) 0.0369(7) 0.0195(5) 0.0036(5) 0.0142(5) 0.0216(6)
C101 0.0172(4) 0.0152(4) 0.0175(4) 0.0024(3) 0.0076(3) 0.0017(3)
C102 0.0175(4) 0.0186(4) 0.0209(5) 0.0041(4) 0.0096(4) 0.0026(3)
C103 0.0199(5) 0.0231(5) 0.0194(4) 0.0049(4) 0.0097(4) 0.0056(4)
C104 0.0225(5) 0.0331(6) 0.0243(5) 0.0063(5) 0.0135(4) 0.0060(5)
C105 0.0263(6) 0.0396(7) 0.0222(5) 0.0058(5) 0.0138(5) 0.0105(5)
C106 0.0286(6) 0.0324(6) 0.0191(5) 0.0027(4) 0.0106(4) 0.0120(5)
C107 0.0264(5) 0.0229(5) 0.0175(4) 0.0012(4) 0.0085(4) 0.0081(4)
C108 0.0364(7) 0.0218(5) 0.0213(5) -0.0033(4) 0.0111(5) 0.0031(5)
C109 0.0392(7) 0.0179(5) 0.0249(6) -0.0036(4) 0.0148(5) -0.0032(5)
C110 0.0296(6) 0.0166(4) 0.0209(5) -0.0008(4) 0.0126(4) -0.0015(4)
C111 0.0208(4) 0.0162(4) 0.0166(4) 0.0012(3) 0.0081(4) 0.0020(3)
C112 0.0212(5) 0.0199(5) 0.0170(4) 0.0030(4) 0.0082(4) 0.0054(4)
C113 0.0156(4) 0.0147(4) 0.0207(4) 0.0012(3) 0.0072(3) -0.0007(3)
C114 0.0172(4) 0.0157(4) 0.0263(5) 0.0023(4) 0.0108(4) -0.0007(3)
C201 0.0173(4) 0.0137(4) 0.0158(4) 0.0002(3) 0.0077(3) -0.0015(3)
C202 0.0186(4) 0.0138(4) 0.0178(4) 0.0014(3) 0.0086(3) -0.0010(3)
C203 0.0210(4) 0.0139(4) 0.0199(4) 0.0012(3) 0.0090(4) -0.0015(3)
C204 0.0301(6) 0.0150(4) 0.0239(5) 0.0025(4) 0.0114(4) -0.0016(4)
C205 0.0371(7) 0.0132(4) 0.0281(6) 0.0010(4) 0.0119(5) -0.0031(4)
C206 0.0344(6) 0.0140(4) 0.0255(5) -0.0017(4) 0.0091(5) -0.0041(4)
C207 0.0261(5) 0.0137(4) 0.0205(5) -0.0012(4) 0.0071(4) -0.0028(4)
C208 0.0350(6) 0.0174(5) 0.0191(5) -0.0042(4) 0.0077(4) -0.0046(4)
C209 0.0343(6) 0.0187(5) 0.0175(5) -0.0026(4) 0.0084(4) -0.0047(4)
C210 0.0255(5) 0.0158(4) 0.0174(4) -0.0005(3) 0.0084(4) -0.0029(4)
C211 0.0196(4) 0.0136(4) 0.0170(4) -0.0011(3) 0.0075(3) -0.0023(3)
C212 0.0200(4) 0.0134(4) 0.0186(4) -0.0004(3) 0.0071(4) -0.0024(3)
C213 0.0162(4) 0.0146(4) 0.0146(4) 0.0003(3) 0.0070(3) 0.0002(3)
C214 0.0166(4) 0.0172(4) 0.0155(4) 0.0009(3) 0.0072(3) 0.0004(3)
Cl1S 0.0309(6) 0.0170(5) 0.0477(7) -0.0031(4) 0.0215(5) -0.0032(4)
Cl2S 0.0720(15) 0.0431(6) 0.0614(12) -0.0011(6) 0.0454(12) 0.0056(7)
C1S 0.057(4) 0.0149(14) 0.055(3) 0.0011(14) 0.036(3) -0.0009(15)
Cl1' 0.0645(13) 0.0387(10) 0.098(2) -0.0229(11) 0.0203(11) -0.0024(9)
Cl2' 0.090(2) 0.0662(12) 0.100(2) 0.0438(14) 0.078(2) 0.0379(14)
C1' 0.048(3) 0.063(4) 0.066(4) -0.021(3) 0.034(3) -0.017(2)
N11S 0.0474(14) 0.0248(9) 0.0393(13) -0.0074(8) 0.0216(11) -0.0107(9)
C11S 0.0477(17) 0.0411(17) 0.0311(16) 0.0043(13) 0.0172(14) -0.0107(18)
C12S 0.0707(18) 0.0259(8) 0.0264(9) -0.0051(8) 0.0243(10) -0.0185(10)
N11' 0.0336(17) 0.0180(13) 0.0402(18) -0.0074(12) 0.0235(15) -0.0049(11)
C11' 0.0474(14) 0.0248(9) 0.0393(13) -0.0074(8) 0.0216(11) -0.0107(9)
C12' 0.0707(18) 0.0259(8) 0.0264(9) -0.0051(8) 0.0243(10) -0.0185(10)

loop_
_atom_type_symbol
_atom_type_description
_atom_type_scat_dispersion_real
_atom_type_scat_dispersion_imag
_atom_type_scat_source
C C 0.0033 0.0016 'International Tables Vol C Tables 4.2.6.8 and 6.1.1.4'
H H 0.0000 0.0000 'International Tables Vol C Tables 4.2.6.8 and 6.1.1.4'
N N 0.0061 0.0033 'International Tables Vol C Tables 4.2.6.8 and 6.1.1.4'
Cl Cl 0.1484 0.1585 'International Tables Vol C Tables 4.2.6.8 and 6.1.1.4'
Co Co 0.3494 0.9721 'International Tables Vol C Tables 4.2.6.8 and 6.1.1.4'
Br Br -0.2901 2.4595 'International Tables Vol C Tables 4.2.6.8 and 6.1.1.4'

loop_
_geom_angle_atom_site_label_1
_geom_angle_atom_site_label_2
_geom_angle_atom_site_label_3
_geom_angle
_geom_angle_site_symmetry_1
_geom_angle_site_symmetry_3
_geom_angle_publ_flag
N7 Co1 N3 161.02(4) . . ?
N7 Co1 N5 74.10(4) . . ?
N3 Co1 N5 92.51(4) . . ?
N7 Co1 N1 91.21(4) . . ?
N3 Co1 N1 73.02(4) . . ?
N5 Co1 N1 80.45(3) . . ?
N7 Co1 Br2 94.68(3) . . ?
N3 Co1 Br2 99.12(3) . . ?
N5 Co1 Br2 91.38(2) . . ?
N1 Co1 Br2 168.25(2) . . ?
N7 Co1 Br1 97.94(3) . . ?
N3 Co1 Br1 93.79(3) . . ?
N5 Co1 Br1 170.19(2) . . ?
N1 Co1 Br1 94.22(2) . . ?
Br2 Co1 Br1 95.029(6) . . ?
C101 N1 C113 116.48(10) . . ?
C101 N1 Co1 132.24(8) . . ?
C113 N1 Co1 106.71(7) . . ?
C102 N2 C114 116.25(10) . . ?
C35 N3 C31 119.37(11) . . ?
C35 N3 Co1 122.24(9) . . ?
C31 N3 Co1 118.38(8) . . ?
C41 N4 C45 117.23(12) . . ?
C201 N5 C213 116.56(9) . . ?
C201 N5 Co1 131.99(7) . . ?
C213 N5 Co1 107.64(7) . . ?
C202 N6 C214 116.26(10) . . ?
C75 N7 C71 119.41(10) . . ?
C75 N7 Co1 121.87(8) . . ?
C71 N7 Co1 118.63(7) . . ?
C85 N8 C81 116.99(11) . . ?
N3 C31 C32 120.92(11) . . ?
N3 C31 C113 115.51(10) . . ?
C32 C31 C113 123.03(11) . . ?
C33 C32 C31 119.65(13) . . ?
C33 C32 H32 120.2 . . ?
C31 C32 H32 120.2 . . ?
C32 C33 C34 118.98(12) . . ?
C32 C33 H33 120.5 . . ?
C34 C33 H33 120.5 . . ?
C33 C34 C35 118.55(13) . . ?
C33 C34 H34 120.7 . . ?
C35 C34 H34 120.7 . . ?
N3 C35 C34 122.52(13) . . ?
N3 C35 H35 118.7 . . ?
C34 C35 H35 118.7 . . ?
N4 C41 C42 123.28(12) . . ?
N4 C41 C114 116.91(11) . . ?
C42 C41 C114 119.74(12) . . ?
C43 C42 C41 118.47(15) . . ?
C43 C42 H42 120.8 . . ?
C41 C42 H42 120.8 . . ?
C44 C43 C42 118.85(14) . . ?
C44 C43 H43 120.6 . . ?
C42 C43 H43 120.6 . . ?
C45 C44 C43 118.43(14) . . ?
C45 C44 H44 120.8 . . ?
C43 C44 H44 120.8 . . ?
N4 C45 C44 123.73(15) . . ?
N4 C45 H45 118.1 . . ?
C44 C45 H45 118.1 . . ?
N7 C71 C72 121.29(10) . . ?
N7 C71 C213 115.35(9) . . ?
C72 C71 C213 122.95(10) . . ?
C73 C72 C71 118.90(12) . . ?
C73 C72 H72 120.6 . . ?
C71 C72 H72 120.6 . . ?
C74 C73 C72 119.55(11) . . ?
C74 C73 H73 120.2 . . ?
C72 C73 H73 120.2 . . ?
C75 C74 C73 118.40(12) . . ?
C75 C74 H74 120.8 . . ?
C73 C74 H74 120.8 . . ?
N7 C75 C74 122.42(12) . . ?
N7 C75 H75 118.8 . . ?
C74 C75 H75 118.8 . . ?
N8 C81 C82 123.48(11) . . ?
N8 C81 C214 116.05(10) . . ?
C82 C81 C214 120.43(10) . . ?
C83 C82 C81 118.31(12) . . ?
C83 C82 H82 120.8 . . ?
C81 C82 H82 120.8 . . ?
C84 C83 C82 118.99(12) . . ?
C84 C83 H83 120.5 . . ?
C82 C83 H83 120.5 . . ?
C83 C84 C85 118.51(12) . . ?
C83 C84 H84 120.7 . . ?
C85 C84 H84 120.7 . . ?
N8 C85 C84 123.67(13) . . ?
N8 C85 H85 118.2 . . ?
C84 C85 H85 118.2 . . ?
N1 C101 C102 121.19(11) . . ?
N1 C101 C111 130.83(10) . . ?
C102 C101 C111 107.95(10) . . ?
N2 C102 C101 122.55(11) . . ?
N2 C102 C103 128.71(11) . . ?
C101 C102 C103 108.63(10) . . ?
C104 C103 C112 119.16(12) . . ?
C104 C103 C102 135.31(13) . . ?
C112 C103 C102 105.52(10) . . ?
C103 C104 C105 118.15(13) . . ?
C103 C104 H104 120.9 . . ?
C105 C104 H104 120.9 . . ?
C106 C105 C104 122.38(12) . . ?
C106 C105 H105 118.8 . . ?
C104 C105 H105 118.8 . . ?
C105 C106 C107 120.60(13) . . ?
C105 C106 H106 119.7 . . ?
C107 C106 H106 119.7 . . ?
C112 C107 C108 116.46(11) . . ?
C112 C107 C106 115.95(13) . . ?
C108 C107 C106 127.59(12) . . ?
C109 C108 C107 119.90(12) . . ?
C109 C108 H108 120.1 . . ?
C107 C108 H108 120.1 . . ?
C108 C109 C110 122.75(13) . . ?
C108 C109 H109 118.6 . . ?
C110 C109 H109 118.6 . . ?
C111 C110 C109 118.34(12) . . ?
C111 C110 H110 120.8 . . ?
C109 C110 H110 120.8 . . ?
C110 C111 C112 118.68(11) . . ?
C110 C111 C101 135.80(11) . . ?
C112 C111 C101 105.40(10) . . ?
C107 C112 C103 123.74(11) . . ?
C107 C112 C111 123.75(12) . . ?
C103 C112 C111 112.49(11) . . ?
N1 C113 C114 121.05(11) . . ?
N1 C113 C31 112.81(10) . . ?
C114 C113 C31 125.82(10) . . ?
N2 C114 C113 121.46(11) . . ?
N2 C114 C41 113.90(10) . . ?
C113 C114 C41 124.55(11) . . ?
N5 C201 C202 120.80(10) . . ?
N5 C201 C211 131.12(10) . . ?
C202 C201 C211 107.99(9) . . ?
N6 C202 C201 122.75(10) . . ?
N6 C202 C203 128.42(10) . . ?
C201 C202 C203 108.77(9) . . ?
C204 C203 C212 119.49(11) . . ?
C204 C203 C202 135.14(11) . . ?
C212 C203 C202 105.34(9) . . ?
C203 C204 C205 117.91(12) . . ?
C203 C204 H204 121.0 . . ?
C205 C204 H204 121.0 . . ?
C206 C205 C204 122.61(12) . . ?
C206 C205 H205 118.7 . . ?
C204 C205 H205 118.7 . . ?
C205 C206 C207 120.14(12) . . ?
C205 C206 H206 119.9 . . ?
C207 C206 H206 119.9 . . ?
C212 C207 C208 116.40(11) . . ?
C212 C207 C206 116.58(11) . . ?
C208 C207 C206 127.01(11) . . ?
C209 C208 C207 119.87(11) . . ?
C209 C208 H208 120.1 . . ?
C207 C208 H208 120.1 . . ?
C208 C209 C210 122.66(12) . . ?
C208 C209 H209 118.7 . . ?
C210 C209 H209 118.7 . . ?
C211 C210 C209 118.45(11) . . ?
C211 C210 H210 120.8 . . ?
C209 C210 H210 120.8 . . ?
C210 C211 C212 118.47(10) . . ?
C210 C211 C201 135.95(10) . . ?
C212 C211 C201 105.31(9) . . ?
C207 C212 C203 123.23(10) . . ?
C207 C212 C211 124.09(11) . . ?
C203 C212 C211 112.57(10) . . ?
N5 C213 C214 121.18(10) . . ?
N5 C213 C71 113.50(9) . . ?
C214 C213 C71 125.12(10) . . ?
N6 C214 C213 121.34(10) . . ?
N6 C214 C81 114.66(10) . . ?
C213 C214 C81 123.85(10) . . ?
Cl2S C1S Cl1S 110.6(3) . . ?
Cl2S C1S H1SA 109.5 . . ?
Cl1S C1S H1SA 109.5 . . ?
Cl2S C1S H1SB 109.5 . . ?
Cl1S C1S H1SB 109.5 . . ?
H1SA C1S H1SB 108.1 . . ?
Cl1' C1' Cl2' 113.5(4) . . ?
Cl1' C1' H1'A 108.9 . . ?
Cl2' C1' H1'A 108.9 . . ?
Cl1' C1' H1'B 108.9 . . ?
Cl2' C1' H1'B 108.9 . . ?
H1'A C1' H1'B 107.7 . . ?
N11S C11S C12S 175.4(7) . . ?
C11S C12S H12A 109.5 . . ?
C11S C12S H12B 109.5 . . ?
H12A C12S H12B 109.5 . . ?
C11S C12S H12C 109.5 . . ?
H12A C12S H12C 109.5 . . ?
H12B C12S H12C 109.5 . . ?
N11' C11' C12' 178.7(11) . . ?
C11' C12' H12D 109.5 . . ?
C11' C12' H12E 109.5 . . ?
H12D C12' H12E 109.5 . . ?
C11' C12' H12F 109.5 . . ?
H12D C12' H12F 109.5 . . ?
H12E C12' H12F 109.5 . . ?

loop_
_geom_bond_atom_site_label_1
_geom_bond_atom_site_label_2
_geom_bond_distance
_geom_bond_site_symmetry_2
_geom_bond_publ_flag
Br1 Co1 2.5501(2) . ?
Br2 Co1 2.5295(2) . ?
Co1 N7 2.0732(10) . ?
Co1 N3 2.0847(10) . ?
Co1 N5 2.3087(9) . ?
Co1 N1 2.3365(10) . ?
N1 C101 1.3229(15) . ?
N1 C113 1.3661(15) . ?
N2 C102 1.3170(16) . ?
N2 C114 1.3565(17) . ?
N3 C35 1.3413(16) . ?
N3 C31 1.3477(15) . ?
N4 C41 1.3383(18) . ?
N4 C45 1.3406(17) . ?
N5 C201 1.3289(14) . ?
N5 C213 1.3615(14) . ?
N6 C202 1.3195(15) . ?
N6 C214 1.3523(15) . ?
N7 C75 1.3421(15) . ?
N7 C71 1.3462(15) . ?
N8 C85 1.3365(17) . ?
N8 C81 1.3395(16) . ?
C31 C32 1.3958(17) . ?
C31 C113 1.4827(17) . ?
C32 C33 1.386(2) . ?
C32 H32 0.9500 . ?
C33 C34 1.388(2) . ?
C33 H33 0.9500 . ?
C34 C35 1.3884(19) . ?
C34 H34 0.9500 . ?
C35 H35 0.9500 . ?
C41 C42 1.3959(18) . ?
C41 C114 1.4851(17) . ?
C42 C43 1.388(2) . ?
C42 H42 0.9500 . ?
C43 C44 1.388(3) . ?
C43 H43 0.9500 . ?
C44 C45 1.387(2) . ?
C44 H44 0.9500 . ?
C45 H45 0.9500 . ?
C71 C72 1.3946(16) . ?
C71 C213 1.4822(15) . ?
C72 C73 1.3873(18) . ?
C72 H72 0.9500 . ?
C73 C74 1.387(2) . ?
C73 H73 0.9500 . ?
C74 C75 1.3846(18) . ?
C74 H74 0.9500 . ?
C75 H75 0.9500 . ?
C81 C82 1.3946(16) . ?
C81 C214 1.4836(15) . ?
C82 C83 1.3877(17) . ?
C82 H82 0.9500 . ?
C83 C84 1.378(2) . ?
C83 H83 0.9500 . ?
C84 C85 1.393(2) . ?
C84 H84 0.9500 . ?
C85 H85 0.9500 . ?
C101 C102 1.4331(16) . ?
C101 C111 1.4682(16) . ?
C102 C103 1.4616(17) . ?
C103 C104 1.3812(17) . ?
C103 C112 1.4105(18) . ?
C104 C105 1.414(2) . ?
C104 H104 0.9500 . ?
C105 C106 1.380(2) . ?
C105 H105 0.9500 . ?
C106 C107 1.4201(19) . ?
C106 H106 0.9500 . ?
C107 C112 1.3988(18) . ?
C107 C108 1.417(2) . ?
C108 C109 1.378(2) . ?
C108 H108 0.9500 . ?
C109 C110 1.4230(18) . ?
C109 H109 0.9500 . ?
C110 C111 1.3709(17) . ?
C110 H110 0.9500 . ?
C111 C112 1.4191(16) . ?
C113 C114 1.4088(16) . ?
C201 C202 1.4294(15) . ?
C201 C211 1.4687(15) . ?
C202 C203 1.4615(16) . ?
C203 C204 1.3749(16) . ?
C203 C212 1.4115(16) . ?
C204 C205 1.4224(19) . ?
C204 H204 0.9500 . ?
C205 C206 1.374(2) . ?
C205 H205 0.9500 . ?
C206 C207 1.4203(17) . ?
C206 H206 0.9500 . ?
C207 C212 1.3967(16) . ?
C207 C208 1.4182(18) . ?
C208 C209 1.3837(18) . ?
C208 H208 0.9500 . ?
C209 C210 1.4208(17) . ?
C209 H209 0.9500 . ?
C210 C211 1.3758(16) . ?
C210 H210 0.9500 . ?
C211 C212 1.4177(16) . ?
C213 C214 1.4088(15) . ?
Cl1S C1S 1.760(4) . ?
Cl2S C1S 1.756(4) . ?
C1S H1SA 0.9900 . ?
C1S H1SB 0.9900 . ?
Cl1' C1' 1.735(5) . ?
Cl2' C1' 1.744(5) . ?
C1' H1'A 0.9900 . ?
C1' H1'B 0.9900 . ?
N11S C11S 1.106(4) . ?
C11S C12S 1.524(4) . ?
C12S H12A 0.9800 . ?
C12S H12B 0.9800 . ?
C12S H12C 0.9800 . ?
N11' C11' 1.165(4) . ?
C11' C12' 1.573(4) . ?
C12' H12D 0.9800 . ?
C12' H12E 0.9800 . ?
C12' H12F 0.9800 . ?

loop_
_geom_torsion_atom_site_label_1
_geom_torsion_atom_site_label_2
_geom_torsion_atom_site_label_3
_geom_torsion_atom_site_label_4
_geom_torsion
_geom_torsion_site_symmetry_1
_geom_torsion_site_symmetry_2
_geom_torsion_site_symmetry_3
_geom_torsion_site_symmetry_4
_geom_torsion_publ_flag
C35 N3 C31 C32 -1.04(18) . . . . ?
Co1 N3 C31 C32 179.93(9) . . . . ?
C35 N3 C31 C113 170.80(11) . . . . ?
Co1 N3 C31 C113 -8.23(13) . . . . ?
N3 C31 C32 C33 -0.28(19) . . . . ?
C113 C31 C32 C33 -171.49(12) . . . . ?
C31 C32 C33 C34 1.3(2) . . . . ?
C32 C33 C34 C35 -1.1(2) . . . . ?
C31 N3 C35 C34 1.3(2) . . . . ?
Co1 N3 C35 C34 -179.71(11) . . . . ?
C33 C34 C35 N3 -0.2(2) . . . . ?
C45 N4 C41 C42 0.3(2) . . . . ?
C45 N4 C41 C114 -176.60(13) . . . . ?
N4 C41 C42 C43 0.2(3) . . . . ?
C114 C41 C42 C43 177.01(16) . . . . ?
C41 C42 C43 C44 -0.9(3) . . . . ?
C42 C43 C44 C45 1.1(3) . . . . ?
C41 N4 C45 C44 -0.1(2) . . . . ?
C43 C44 C45 N4 -0.6(3) . . . . ?
C75 N7 C71 C72 -0.48(17) . . . . ?
Co1 N7 C71 C72 -177.01(9) . . . . ?
C75 N7 C71 C213 172.33(10) . . . . ?
Co1 N7 C71 C213 -4.20(13) . . . . ?
N7 C71 C72 C73 -1.39(18) . . . . ?
C213 C71 C72 C73 -173.65(11) . . . . ?
C71 C72 C73 C74 2.49(19) . . . . ?
C72 C73 C74 C75 -1.7(2) . . . . ?
C71 N7 C75 C74 1.27(19) . . . . ?
Co1 N7 C75 C74 177.69(10) . . . . ?
C73 C74 C75 N7 -0.1(2) . . . . ?
C85 N8 C81 C82 -2.2(2) . . . . ?
C85 N8 C81 C214 -179.86(13) . . . . ?
N8 C81 C82 C83 2.10(19) . . . . ?
C214 C81 C82 C83 179.71(12) . . . . ?
C81 C82 C83 C84 -0.3(2) . . . . ?
C82 C83 C84 C85 -1.2(2) . . . . ?
C81 N8 C85 C84 0.5(3) . . . . ?
C83 C84 C85 N8 1.1(3) . . . . ?
C113 N1 C101 C102 -2.67(16) . . . . ?
Co1 N1 C101 C102 149.73(9) . . . . ?
C113 N1 C101 C111 174.79(11) . . . . ?
Co1 N1 C101 C111 -32.82(18) . . . . ?
C114 N2 C102 C101 5.85(17) . . . . ?
C114 N2 C102 C103 -178.30(11) . . . . ?
N1 C101 C102 N2 -5.67(17) . . . . ?
C111 C101 C102 N2 176.36(11) . . . . ?
N1 C101 C102 C103 177.75(10) . . . . ?
C111 C101 C102 C103 -0.23(13) . . . . ?
N2 C102 C103 C104 5.7(2) . . . . ?
C101 C102 C103 C104 -177.98(14) . . . . ?
N2 C102 C103 C112 -175.59(12) . . . . ?
C101 C102 C103 C112 0.72(13) . . . . ?
C112 C103 C104 C105 1.45(18) . . . . ?
C102 C103 C104 C105 -179.99(13) . . . . ?
C103 C104 C105 C106 -1.0(2) . . . . ?
C104 C105 C106 C107 -0.4(2) . . . . ?
C105 C106 C107 C112 1.31(18) . . . . ?
C105 C106 C107 C108 -178.24(13) . . . . ?
C112 C107 C108 C109 -2.2(2) . . . . ?
C106 C107 C108 C109 177.37(14) . . . . ?
C107 C108 C109 C110 0.9(2) . . . . ?
C108 C109 C110 C111 2.4(2) . . . . ?
C109 C110 C111 C112 -4.04(18) . . . . ?
C109 C110 C111 C101 -179.32(13) . . . . ?
N1 C101 C111 C110 -2.4(2) . . . . ?
C102 C101 C111 C110 175.35(14) . . . . ?
N1 C101 C111 C112 -178.06(12) . . . . ?
C102 C101 C111 C112 -0.35(12) . . . . ?
C108 C107 C112 C103 178.77(12) . . . . ?
C106 C107 C112 C103 -0.83(18) . . . . ?
C108 C107 C112 C111 0.41(18) . . . . ?
C106 C107 C112 C111 -179.20(11) . . . . ?
C104 C103 C112 C107 -0.56(18) . . . . ?
C102 C103 C112 C107 -179.51(11) . . . . ?
C104 C103 C112 C111 177.97(11) . . . . ?
C102 C103 C112 C111 -0.98(13) . . . . ?
C110 C111 C112 C107 2.79(18) . . . . ?
C101 C111 C112 C107 179.38(11) . . . . ?
C110 C111 C112 C103 -175.74(11) . . . . ?
C101 C111 C112 C103 0.85(13) . . . . ?
C101 N1 C113 C114 10.14(16) . . . . ?
Co1 N1 C113 C114 -148.88(9) . . . . ?
C101 N1 C113 C31 -163.73(10) . . . . ?
Co1 N1 C113 C31 37.26(10) . . . . ?
N3 C31 C113 N1 -22.62(14) . . . . ?
C32 C31 C113 N1 149.03(12) . . . . ?
N3 C31 C113 C114 163.87(11) . . . . ?
C32 C31 C113 C114 -24.49(18) . . . . ?
C102 N2 C114 C113 1.76(17) . . . . ?
C102 N2 C114 C41 -174.93(11) . . . . ?
N1 C113 C114 N2 -10.17(17) . . . . ?
C31 C113 C114 N2 162.85(11) . . . . ?
N1 C113 C114 C41 166.16(11) . . . . ?
C31 C113 C114 C41 -20.82(19) . . . . ?
N4 C41 C114 N2 141.19(13) . . . . ?
C42 C41 C114 N2 -35.82(18) . . . . ?
N4 C41 C114 C113 -35.39(19) . . . . ?
C42 C41 C114 C113 147.60(14) . . . . ?
C213 N5 C201 C202 -1.80(15) . . . . ?
Co1 N5 C201 C202 153.12(8) . . . . ?
C213 N5 C201 C211 174.37(11) . . . . ?
Co1 N5 C201 C211 -30.70(18) . . . . ?
C214 N6 C202 C201 4.99(16) . . . . ?
C214 N6 C202 C203 -178.01(11) . . . . ?
N5 C201 C202 N6 -6.09(17) . . . . ?
C211 C201 C202 N6 176.94(11) . . . . ?
N5 C201 C202 C203 176.39(10) . . . . ?
C211 C201 C202 C203 -0.58(13) . . . . ?
N6 C202 C203 C204 4.7(2) . . . . ?
C201 C202 C203 C204 -177.95(14) . . . . ?
N6 C202 C203 C212 -177.10(12) . . . . ?
C201 C202 C203 C212 0.23(13) . . . . ?
C212 C203 C204 C205 -1.04(19) . . . . ?
C202 C203 C204 C205 176.95(14) . . . . ?
C203 C204 C205 C206 -0.8(2) . . . . ?
C204 C205 C206 C207 1.4(2) . . . . ?
C205 C206 C207 C212 -0.1(2) . . . . ?
C205 C206 C207 C208 -178.62(15) . . . . ?
C212 C207 C208 C209 -1.1(2) . . . . ?
C206 C207 C208 C209 177.49(14) . . . . ?
C207 C208 C209 C210 -0.5(2) . . . . ?
C208 C209 C210 C211 2.2(2) . . . . ?
C209 C210 C211 C212 -2.29(18) . . . . ?
C209 C210 C211 C201 -175.35(13) . . . . ?
N5 C201 C211 C210 -2.2(2) . . . . ?
C202 C201 C211 C210 174.38(14) . . . . ?
N5 C201 C211 C212 -175.85(12) . . . . ?
C202 C201 C211 C212 0.70(12) . . . . ?
C208 C207 C212 C203 176.91(12) . . . . ?
C206 C207 C212 C203 -1.80(19) . . . . ?
C208 C207 C212 C211 0.97(19) . . . . ?
C206 C207 C212 C211 -177.74(12) . . . . ?
C204 C203 C212 C207 2.39(19) . . . . ?
C202 C203 C212 C207 -176.14(11) . . . . ?
C204 C203 C212 C211 178.76(11) . . . . ?
C202 C203 C212 C211 0.23(13) . . . . ?
C210 C211 C212 C207 0.75(18) . . . . ?
C201 C211 C212 C207 175.75(11) . . . . ?
C210 C211 C212 C203 -175.58(11) . . . . ?
C201 C211 C212 C203 -0.58(13) . . . . ?
C201 N5 C213 C214 10.10(15) . . . . ?
Co1 N5 C213 C214 -150.60(9) . . . . ?
C201 N5 C213 C71 -164.93(10) . . . . ?
Co1 N5 C213 C71 34.37(10) . . . . ?
N7 C71 C213 N5 -22.77(14) . . . . ?
C72 C71 C213 N5 149.91(11) . . . . ?
N7 C71 C213 C214 162.42(11) . . . . ?
C72 C71 C213 C214 -24.90(17) . . . . ?
C202 N6 C214 C213 3.45(16) . . . . ?
C202 N6 C214 C81 -172.36(10) . . . . ?
N5 C213 C214 N6 -11.48(16) . . . . ?
C71 C213 C214 N6 162.95(11) . . . . ?
N5 C213 C214 C81 163.93(10) . . . . ?
C71 C213 C214 C81 -21.64(17) . . . . ?
N8 C81 C214 N6 140.84(12) . . . . ?
C82 C81 C214 N6 -36.94(15) . . . . ?
N8 C81 C214 C213 -34.84(16) . . . . ?
C82 C81 C214 C213 147.38(12) . . . . ?
